data_7034956
loop_
_publ_author_name
'Wang, Yuan'
'Zheng, Bin'
'Pan, Yupeng'
'Pan, Chengling'
'He, Lipeng'
'Huang, Kuo-Wei'

_publ_section_title
;
 C-H and H-H bond activation via ligand dearomatization/rearomatization of
 a PN(3)P-rhodium(i) complex.
;
_journal_issue 34
_journal_name_full 'Dalton transactions (Cambridge, England : 2003)'
_journal_page_first 15111
_journal_page_last 15115
_journal_paper_doi 10.1039/c5dt00787a
_journal_volume 44
_journal_year 2015
_chemical_formula_sum 'C25 H46 N3 O7 P2 Rh'
_chemical_formula_weight 665.50
_chemical_name_systematic
; 
 ? 
;
_space_group_IT_number 4
_symmetry_cell_setting monoclinic
_symmetry_space_group_name_Hall 'P 2yb'
_symmetry_space_group_name_H-M 'P 1 21 1'
_atom_sites_solution_hydrogens geom
_atom_sites_solution_primary direct
_atom_sites_solution_secondary difmap
_audit_block_doi 10.5517/cc148l22
_audit_creation_method SHELXL-97
_audit_update_record
;
2015-03-31 deposited with the CCDC.
2015-04-13 downloaded from the CCDC.
;
_cell_angle_alpha 90.00
_cell_angle_beta 100.062(2)
_cell_angle_gamma 90.00
_cell_formula_units_Z 2
_cell_length_a 8.15073(17)
_cell_length_b 23.7055(6)
_cell_length_c 8.4853(2)
_cell_measurement_temperature 200(2)
_cell_volume 1614.29(7)
_computing_structure_refinement 'SHELXL-97 (Sheldrick, 1997)'
_computing_structure_solution 'SHELXS-97 (Sheldrick, 1990)'
_diffrn_ambient_temperature 200(2)
_diffrn_measured_fraction_theta_full 0.985
_diffrn_measured_fraction_theta_max 0.985
_diffrn_radiation_monochromator graphite
_diffrn_radiation_source 'fine-focus sealed tube'
_diffrn_radiation_type CuK\a
_diffrn_radiation_wavelength 1.54184
_diffrn_reflns_av_R_equivalents 0.0000
_diffrn_reflns_av_sigmaI/netI 0.0727
_diffrn_reflns_limit_h_max 10
_diffrn_reflns_limit_h_min -10
_diffrn_reflns_limit_k_max 29
_diffrn_reflns_limit_k_min -29
_diffrn_reflns_limit_l_max 10
_diffrn_reflns_limit_l_min -10
_diffrn_reflns_number 5112
_diffrn_reflns_theta_full 76.31
_diffrn_reflns_theta_max 76.31
_diffrn_reflns_theta_min 5.29
_exptl_absorpt_coefficient_mu 5.573
_exptl_crystal_density_diffrn 1.369
_exptl_crystal_density_method 'not measured'
_exptl_crystal_description block
_exptl_crystal_F_000 696
_refine_diff_density_max 0.842
_refine_diff_density_min -0.703
_refine_diff_density_rms 0.087
_refine_ls_abs_structure_details 'Flack H D (1983), Acta Cryst. A39, 876-881'
_refine_ls_abs_structure_Flack -0.023(10)
_refine_ls_extinction_method none
_refine_ls_goodness_of_fit_ref 1.016
_refine_ls_hydrogen_treatment mixed
_refine_ls_matrix_type full
_refine_ls_number_parameters 328
_refine_ls_number_reflns 5112
_refine_ls_number_restraints 1
_refine_ls_restrained_S_all 1.016
_refine_ls_R_factor_all 0.0519
_refine_ls_R_factor_gt 0.0464
_refine_ls_shift/su_max 0.000
_refine_ls_shift/su_mean 0.000
_refine_ls_structure_factor_coef Fsqd
_refine_ls_weighting_details 'calc w=1/[\s^2^(Fo^2^)+(0.0544P)^2^+0.0000P] where P=(Fo^2^+2Fc^2^)/3'
_refine_ls_weighting_scheme calc
_refine_ls_wR_factor_gt 0.1100
_refine_ls_wR_factor_ref 0.1157
_reflns_number_gt 4653
_reflns_number_total 5112
_reflns_threshold_expression >2sigma(I)
_cod_data_source_file c5dt00787a2.cif
_cod_data_source_block m
_cod_depositor_comments 'Adding full bibliography for 7034953--7034956.cif.'
_cod_original_cell_volume 1614.28(6)
_cod_original_sg_symbol_H-M P21
_cod_database_code 7034956

loop_
_symmetry_equiv_pos_as_xyz
'x, y, z'
'-x, y+1/2, -z'

loop_
_atom_site_label
_atom_site_type_symbol
_atom_site_fract_x
_atom_site_fract_y
_atom_site_fract_z
_atom_site_U_iso_or_equiv
_atom_site_adp_type
_atom_site_occupancy
_atom_site_symmetry_multiplicity
_atom_site_calc_flag
_atom_site_refinement_flags
Rh1 Rh 0.95593(4) 0.527589(19) 0.24902(4) 0.03072(11) Uani 1 1 d .
C1 C 1.2461(6) 0.5457(2) 0.5119(7) 0.0310(12) Uani 1 1 d .
C2 C 1.3893(6) 0.5323(4) 0.6212(7) 0.0379(12) Uani 1 1 d .
H2A H 1.4383 0.5590 0.6989 0.045 Uiso 1 1 calc R
C3 C 1.4581(8) 0.4795(3) 0.6138(9) 0.0460(17) Uani 1 1 d .
H3A H 1.5569 0.4701 0.6863 0.055 Uiso 1 1 calc R
C4 C 1.3879(7) 0.4404(3) 0.5053(7) 0.0387(13) Uani 1 1 d .
H4A H 1.4358 0.4040 0.5012 0.046 Uiso 1 1 calc R
C5 C 1.2424(7) 0.4555(2) 0.3996(7) 0.0307(11) Uani 1 1 d .
C6 C 1.0459(8) 0.6753(3) 0.2720(8) 0.0400(14) Uani 1 1 d .
C7 C 1.1053(14) 0.7263(4) 0.3779(12) 0.076(3) Uani 1 1 d .
H7A H 1.1312 0.7575 0.3108 0.113 Uiso 1 1 calc R
H7B H 1.2054 0.7160 0.4544 0.113 Uiso 1 1 calc R
H7C H 1.0173 0.7379 0.4364 0.113 Uiso 1 1 calc R
C8 C 0.8967(11) 0.6921(4) 0.1473(9) 0.060(2) Uani 1 1 d .
H8A H 0.9252 0.7252 0.0883 0.091 Uiso 1 1 calc R
H8B H 0.8025 0.7012 0.2005 0.091 Uiso 1 1 calc R
H8C H 0.8661 0.6608 0.0726 0.091 Uiso 1 1 calc R
C9 C 1.1869(14) 0.6563(5) 0.1876(15) 0.096(4) Uani 1 1 d .
H9A H 1.2211 0.6879 0.1260 0.145 Uiso 1 1 calc R
H9B H 1.1485 0.6250 0.1151 0.145 Uiso 1 1 calc R
H9C H 1.2819 0.6439 0.2673 0.145 Uiso 1 1 calc R
C10 C 0.8421(7) 0.6264(3) 0.5220(8) 0.0387(14) Uani 1 1 d .
C11 C 0.8970(11) 0.6736(5) 0.6441(11) 0.069(3) Uani 1 1 d .
H11A H 0.8118 0.6790 0.7110 0.103 Uiso 1 1 calc R
H11B H 0.9117 0.7087 0.5873 0.103 Uiso 1 1 calc R
H11C H 1.0027 0.6631 0.7117 0.103 Uiso 1 1 calc R
C12 C 0.6682(8) 0.6397(4) 0.4265(10) 0.058(2) Uani 1 1 d .
H12A H 0.5916 0.6477 0.5008 0.086 Uiso 1 1 calc R
H12B H 0.6272 0.6072 0.3597 0.086 Uiso 1 1 calc R
H12C H 0.6749 0.6727 0.3582 0.086 Uiso 1 1 calc R
C13 C 0.8318(11) 0.5712(4) 0.6133(9) 0.061(2) Uani 1 1 d .
H13A H 0.7548 0.5759 0.6890 0.091 Uiso 1 1 calc R
H13B H 0.9426 0.5614 0.6719 0.091 Uiso 1 1 calc R
H13C H 0.7915 0.5410 0.5374 0.091 Uiso 1 1 calc R
C14 C 1.0453(9) 0.4303(3) -0.0402(7) 0.0449(16) Uani 1 1 d .
C15 C 1.1681(10) 0.4785(5) -0.0502(11) 0.069(3) Uani 1 1 d .
H15A H 1.2044 0.4774 -0.1543 0.103 Uiso 1 1 calc R
H15B H 1.2651 0.4742 0.0353 0.103 Uiso 1 1 calc R
H15C H 1.1136 0.5147 -0.0379 0.103 Uiso 1 1 calc R
C16 C 0.8895(10) 0.4406(4) -0.1701(8) 0.0525(18) Uani 1 1 d .
H16A H 0.9199 0.4369 -0.2764 0.079 Uiso 1 1 calc R
H16B H 0.8464 0.4786 -0.1578 0.079 Uiso 1 1 calc R
H16C H 0.8037 0.4127 -0.1584 0.079 Uiso 1 1 calc R
C17 C 1.1278(14) 0.3749(4) -0.0701(10) 0.074(3) Uani 1 1 d .
H17A H 1.1538 0.3748 -0.1786 0.111 Uiso 1 1 calc R
H17B H 1.0519 0.3436 -0.0589 0.111 Uiso 1 1 calc R
H17C H 1.2308 0.3704 0.0079 0.111 Uiso 1 1 calc R
C18 C 0.8287(8) 0.3842(3) 0.2066(9) 0.0428(15) Uani 1 1 d .
C19 C 0.8623(12) 0.3232(4) 0.1554(12) 0.069(2) Uani 1 1 d .
H19A H 0.7754 0.2981 0.1816 0.104 Uiso 1 1 calc R
H19B H 0.9713 0.3108 0.2125 0.104 Uiso 1 1 calc R
H19C H 0.8616 0.3222 0.0398 0.104 Uiso 1 1 calc R
C20 C 0.8373(12) 0.3867(4) 0.3879(9) 0.067(2) Uani 1 1 d .
H20A H 0.7573 0.3599 0.4193 0.100 Uiso 1 1 calc R
H20B H 0.8101 0.4249 0.4190 0.100 Uiso 1 1 calc R
H20C H 0.9500 0.3768 0.4416 0.100 Uiso 1 1 calc R
C21 C 0.6540(9) 0.4026(4) 0.1213(11) 0.060(2) Uani 1 1 d .
H21A H 0.5711 0.3751 0.1434 0.090 Uiso 1 1 calc R
H21B H 0.6523 0.4045 0.0056 0.090 Uiso 1 1 calc R
H21C H 0.6276 0.4398 0.1606 0.090 Uiso 1 1 calc R
C22 C 0.7655(8) 0.5450(3) 0.1094(8) 0.0474(17) Uani 1 1 d .
C23 C 0.4055(9) 0.6624(4) 0.8774(9) 0.0522(17) Uiso 1 1 d .
H23 H 0.3661 0.6288 0.9193 0.063 Uiso 1 1 calc R
C24 C 0.4782(11) 0.3105(4) 0.7575(9) 0.0548(19) Uani 1 1 d .
H24 H 0.4839 0.3052 0.8693 0.066 Uiso 1 1 calc R
C25 C 0.3930(8) 0.2780(3) 0.2861(8) 0.0423(15) Uani 1 1 d .
H25 H 0.4609 0.2507 0.3484 0.051 Uiso 1 1 calc R
P1 P 0.99162(17) 0.61191(6) 0.38394(18) 0.0306(3) Uani 1 1 d .
P2 P 0.98551(18) 0.43714(6) 0.16221(17) 0.0315(3) Uani 1 1 d .
O1 O 0.3698(8) 0.6694(3) 0.7338(7) 0.0631(14) Uiso 1 1 d .
O2 O 0.4903(8) 0.6957(3) 0.9771(7) 0.0650(15) Uiso 1 1 d .
H2 H 0.5855 0.6998 0.9536 0.097 Uiso 1 1 calc R
O3 O 0.5962(8) 0.3311(3) 0.7140(8) 0.0734(18) Uani 1 1 d .
O4 O 0.3420(8) 0.2946(3) 0.6635(7) 0.0649(16) Uani 1 1 d .
O5 O 0.3206(7) 0.3129(2) 0.3597(6) 0.0547(13) Uani 1 1 d .
H5 H 0.3444 0.3065 0.4585 0.082 Uiso 1 1 calc R
O6 O 0.3846(7) 0.2757(3) 0.1411(6) 0.0587(14) Uani 1 1 d .
O7 O 0.6476(7) 0.5551(3) 0.0198(8) 0.0729(18) Uani 1 1 d .
N1 N 1.1718(6) 0.5975(2) 0.5135(6) 0.0364(11) Uani 1 1 d .
H1A H 1.2172 0.6235 0.5816 0.044 Uiso 1 1 calc R
N2 N 1.1647(6) 0.4185(2) 0.2856(6) 0.0374(11) Uani 1 1 d .
H2B H 1.2081 0.3849 0.2764 0.045 Uiso 1 1 calc R
N3 N 1.1717(5) 0.5074(2) 0.4039(5) 0.0293(10) Uani 1 1 d .

loop_
_atom_site_aniso_label
_atom_site_aniso_U_11
_atom_site_aniso_U_22
_atom_site_aniso_U_33
_atom_site_aniso_U_23
_atom_site_aniso_U_13
_atom_site_aniso_U_12
Rh1 0.02779(16) 0.02384(18) 0.03671(19) -0.0011(2) -0.00496(12) 0.0036(2)
C1 0.024(2) 0.024(3) 0.045(3) -0.002(2) 0.006(2) -0.0038(19)
C2 0.032(2) 0.037(3) 0.042(3) 0.001(3) -0.001(2) -0.001(3)
C3 0.031(3) 0.049(4) 0.053(4) 0.002(3) -0.007(3) 0.000(3)
C4 0.037(3) 0.032(3) 0.043(3) 0.007(3) -0.004(2) 0.009(3)
C5 0.027(2) 0.025(3) 0.037(3) 0.000(2) -0.002(2) -0.001(2)
C6 0.040(3) 0.030(3) 0.050(4) 0.007(3) 0.009(3) -0.004(3)
C7 0.103(7) 0.038(5) 0.079(6) 0.016(4) -0.001(5) -0.029(5)
C8 0.078(5) 0.056(5) 0.042(4) 0.013(4) -0.005(4) -0.006(4)
C9 0.092(7) 0.067(7) 0.152(10) 0.036(7) 0.081(8) 0.007(6)
C10 0.029(3) 0.041(4) 0.047(3) 0.001(3) 0.011(2) 0.007(3)
C11 0.057(4) 0.081(7) 0.073(5) -0.031(5) 0.023(4) 0.004(4)
C12 0.035(3) 0.069(6) 0.070(5) 0.012(4) 0.013(3) 0.010(3)
C13 0.072(5) 0.063(5) 0.056(4) 0.018(4) 0.036(4) 0.019(4)
C14 0.054(4) 0.053(5) 0.026(3) -0.003(3) 0.002(3) 0.013(3)
C15 0.052(4) 0.093(8) 0.065(5) 0.010(5) 0.020(4) -0.007(4)
C16 0.067(4) 0.054(4) 0.032(3) 0.007(3) -0.004(3) 0.012(4)
C17 0.111(7) 0.070(6) 0.044(4) 0.004(4) 0.022(4) 0.053(6)
C18 0.043(3) 0.028(3) 0.056(4) -0.002(3) 0.003(3) -0.002(3)
C19 0.072(5) 0.029(4) 0.101(7) -0.001(4) -0.001(5) -0.002(4)
C20 0.082(6) 0.067(6) 0.051(4) 0.009(4) 0.011(4) -0.019(5)
C21 0.038(3) 0.053(5) 0.086(6) 0.000(4) 0.004(4) -0.013(3)
C22 0.043(3) 0.037(4) 0.054(4) -0.009(3) -0.015(3) 0.016(3)
C24 0.071(5) 0.043(4) 0.049(4) 0.009(3) 0.006(4) -0.002(4)
C25 0.044(3) 0.026(3) 0.052(4) 0.006(3) -0.004(3) 0.002(3)
P1 0.0269(6) 0.0230(7) 0.0404(7) 0.0001(6) 0.0020(5) 0.0007(5)
P2 0.0334(7) 0.0258(7) 0.0318(7) -0.0004(6) -0.0035(5) 0.0040(6)
O3 0.058(3) 0.080(5) 0.077(4) 0.016(4) -0.001(3) -0.007(3)
O4 0.069(3) 0.062(4) 0.063(3) 0.001(3) 0.013(3) -0.022(3)
O5 0.072(3) 0.035(3) 0.051(3) -0.002(2) -0.007(2) 0.017(3)
O6 0.079(4) 0.049(3) 0.044(3) 0.009(2) 0.002(2) 0.016(3)
O7 0.060(3) 0.054(4) 0.087(4) -0.007(3) -0.036(3) 0.016(3)
N1 0.031(2) 0.026(3) 0.048(3) -0.010(2) -0.003(2) 0.0011(19)
N2 0.039(2) 0.023(2) 0.043(3) -0.004(2) -0.011(2) 0.011(2)
N3 0.0238(19) 0.027(2) 0.033(2) 0.0019(18) -0.0057(17) 0.0055(17)

loop_
_atom_type_symbol
_atom_type_description
_atom_type_scat_dispersion_real
_atom_type_scat_dispersion_imag
_atom_type_scat_source
C C 0.0181 0.0091 'International Tables Vol C Tables 4.2.6.8 and 6.1.1.4'
H H 0.0000 0.0000 'International Tables Vol C Tables 4.2.6.8 and 6.1.1.4'
N N 0.0311 0.0180 'International Tables Vol C Tables 4.2.6.8 and 6.1.1.4'
O O 0.0492 0.0322 'International Tables Vol C Tables 4.2.6.8 and 6.1.1.4'
P P 0.2955 0.4335 'International Tables Vol C Tables 4.2.6.8 and 6.1.1.4'
Rh Rh 0.0927 3.6045 'International Tables Vol C Tables 4.2.6.8 and 6.1.1.4'

loop_
_geom_angle_atom_site_label_1
_geom_angle_atom_site_label_2
_geom_angle_atom_site_label_3
_geom_angle
C22 Rh1 N3 179.2(3)
C22 Rh1 P2 97.3(2)
N3 Rh1 P2 82.08(14)
C22 Rh1 P1 98.4(2)
N3 Rh1 P1 82.18(14)
P2 Rh1 P1 164.26(5)
N3 C1 N1 117.4(5)
N3 C1 C2 121.4(6)
N1 C1 C2 121.1(6)
C3 C2 C1 118.5(6)
C4 C3 C2 121.6(6)
C3 C4 C5 117.9(6)
N3 C5 N2 116.8(5)
N3 C5 C4 121.8(5)
N2 C5 C4 121.4(6)
C8 C6 C9 109.1(7)
C8 C6 C7 109.5(7)
C9 C6 C7 108.7(8)
C8 C6 P1 109.4(5)
C9 C6 P1 105.5(6)
C7 C6 P1 114.4(5)
C13 C10 C11 108.4(6)
C13 C10 C12 108.4(6)
C11 C10 C12 109.9(7)
C13 C10 P1 105.0(5)
C11 C10 P1 114.3(5)
C12 C10 P1 110.5(5)
C17 C14 C15 108.9(7)
C17 C14 C16 110.4(7)
C15 C14 C16 107.9(7)
C17 C14 P2 114.9(5)
C15 C14 P2 105.3(5)
C16 C14 P2 109.1(5)
C20 C18 C21 109.7(7)
C20 C18 C19 109.8(7)
C21 C18 C19 109.0(6)
C20 C18 P2 105.3(5)
C21 C18 P2 108.8(5)
C19 C18 P2 114.1(6)
O7 C22 Rh1 178.5(7)
O1 C23 O2 126.3(8)
O3 C24 O4 125.1(7)
O6 C25 O5 125.9(6)
N1 P1 C10 102.4(3)
N1 P1 C6 103.5(3)
C10 P1 C6 114.2(3)
N1 P1 Rh1 99.59(19)
C10 P1 Rh1 115.7(2)
C6 P1 Rh1 117.8(2)
N2 P2 C14 102.1(3)
N2 P2 C18 104.1(3)
C14 P2 C18 115.0(3)
N2 P2 Rh1 99.95(19)
C14 P2 Rh1 115.7(3)
C18 P2 Rh1 116.6(2)
C1 N1 P1 120.3(4)
C5 N2 P2 120.5(4)
C1 N3 C5 118.8(4)
C1 N3 Rh1 120.5(4)
C5 N3 Rh1 120.7(4)

loop_
_geom_bond_atom_site_label_1
_geom_bond_atom_site_label_2
_geom_bond_distance
Rh1 C22 1.827(6)
Rh1 N3 2.060(4)
Rh1 P2 2.2936(16)
Rh1 P1 2.2967(15)
C1 N3 1.355(7)
C1 N1 1.370(8)
C1 C2 1.394(8)
C2 C3 1.380(11)
C3 C4 1.361(9)
C4 C5 1.402(7)
C5 N3 1.364(7)
C5 N2 1.375(7)
C6 C8 1.520(10)
C6 C9 1.524(11)
C6 C7 1.534(11)
C6 P1 1.871(7)
C10 C13 1.531(10)
C10 C11 1.536(11)
C10 C12 1.537(8)
C10 P1 1.864(6)
C14 C17 1.518(11)
C14 C15 1.530(12)
C14 C16 1.548(9)
C14 P2 1.873(6)
C18 C20 1.528(10)
C18 C21 1.543(10)
C18 C19 1.547(11)
C18 P2 1.876(7)
C22 O7 1.142(8)
C23 O1 1.214(9)
C23 O2 1.269(10)
C24 O3 1.193(10)
C24 O4 1.304(10)
C25 O6 1.222(8)
C25 O5 1.245(9)
P1 N1 1.709(5)
P2 N2 1.700(5)
